data_7119219
loop_
_publ_author_name
'Morales Salazar, Daniel'
'Mijangos, Edgar'
'Pullen, Sonja'
'Gao, Ming'
'Orthaber, Andreas'

_publ_section_title
;
 Functional small-molecules &amp; polymers containing P[double bond,
 length as m-dash]C and As[double bond, length as m-dash]C bonds as hybrid
 \p-conjugated materials.
;
_journal_issue 6
_journal_name_full 'Chemical communications (Cambridge, England)'
_journal_page_first 1120
_journal_page_last 1123
_journal_paper_doi 10.1039/c6cc08736a
_journal_volume 53
_journal_year 2017
_chemical_formula_sum 'C39 H41 P S2'
_chemical_formula_weight 604.81
_space_group_crystal_system monoclinic
_space_group_IT_number 15
_space_group_name_Hall '-C 2yc'
_space_group_name_H-M_alt 'C 1 2/c 1'
_symmetry_space_group_name_Hall '-C 2yc'
_symmetry_space_group_name_H-M 'C 1 2/c 1'
_atom_sites_solution_hydrogens geom
_audit_creation_method SHELXL-2014/7
_audit_update_record
;
2016-06-14 deposited with the CCDC.
2016-12-22 downloaded from the CCDC.
;
_cell_angle_alpha 90
_cell_angle_beta 103.394(7)
_cell_angle_gamma 90
_cell_formula_units_Z 8
_cell_length_a 40.116(4)
_cell_length_b 12.0063(11)
_cell_length_c 14.4519(16)
_cell_measurement_reflns_used 3953
_cell_measurement_temperature 100(2)
_cell_measurement_theta_max 25.2
_cell_measurement_theta_min 1.0
_cell_volume 6771.4(12)
_computing_cell_refinement 'SAINT V7.68A(Bruker AXS, 2012)'
_computing_data_collection 'APEX2  (Bruker AXS, 2012)'
_computing_data_reduction 'SAINT V7.68A(Bruker AXS, 2012)'
_computing_molecular_graphics ' ORTEP for Windows (Farugia, 1997)'
_computing_structure_refinement 'SHELXL-2014 (Sheldrick, 2015)'
_diffrn_ambient_temperature 100(2)
_diffrn_measured_fraction_theta_full 0.999
_diffrn_measured_fraction_theta_max 0.981
_diffrn_measurement_device_type 'BrukerAPEX II with CCD'
_diffrn_measurement_method '\w scans'
_diffrn_radiation_monochromator graphite
_diffrn_radiation_source 'fine-focus sealed tube'
_diffrn_radiation_type MoK\a
_diffrn_radiation_wavelength 0.71073
_diffrn_reflns_av_R_equivalents 0.0848
_diffrn_reflns_av_unetI/netI 0.0742
_diffrn_reflns_Laue_measured_fraction_full 0.999
_diffrn_reflns_Laue_measured_fraction_max 0.981
_diffrn_reflns_limit_h_max 50
_diffrn_reflns_limit_h_min -31
_diffrn_reflns_limit_k_max 15
_diffrn_reflns_limit_k_min -14
_diffrn_reflns_limit_l_max 18
_diffrn_reflns_limit_l_min -18
_diffrn_reflns_number 32809
_diffrn_reflns_point_group_measured_fraction_full 0.999
_diffrn_reflns_point_group_measured_fraction_max 0.981
_diffrn_reflns_theta_full 25.242
_diffrn_reflns_theta_max 26.728
_diffrn_reflns_theta_min 1.044
_exptl_absorpt_coefficient_mu 0.230
_exptl_absorpt_correction_T_max 0.7454
_exptl_absorpt_correction_T_min 0.6349
_exptl_absorpt_correction_type multi-scan
_exptl_absorpt_process_details 'Sadabs (Sheldrick, 1996)'
_exptl_crystal_colour red
_exptl_crystal_density_diffrn 1.187
_exptl_crystal_description prism
_exptl_crystal_F_000 2576
_exptl_crystal_size_max 0.48
_exptl_crystal_size_mid 0.38
_exptl_crystal_size_min 0.35
_refine_diff_density_max 0.662
_refine_diff_density_min -0.944
_refine_diff_density_rms 0.122
_refine_ls_extinction_method none
_refine_ls_goodness_of_fit_ref 1.031
_refine_ls_hydrogen_treatment constr
_refine_ls_matrix_type full
_refine_ls_number_parameters 408
_refine_ls_number_reflns 7077
_refine_ls_number_restraints 36
_refine_ls_restrained_S_all 1.028
_refine_ls_R_factor_all 0.1571
_refine_ls_R_factor_gt 0.0986
_refine_ls_shift/su_max 0.001
_refine_ls_shift/su_mean 0.000
_refine_ls_structure_factor_coef Fsqd
_refine_ls_weighting_details 'w=1/[\s^2^(Fo^2^)+(0.1703P)^2^+12.5064P] where P=(Fo^2^+2Fc^2^)/3'
_refine_ls_weighting_scheme calc
_refine_ls_wR_factor_gt 0.2790
_refine_ls_wR_factor_ref 0.3216
_reflns_Friedel_coverage 0.000
_reflns_number_gt 4007
_reflns_number_total 7077
_reflns_threshold_expression 'I > 2\s(I)'
_cod_data_source_file c6cc08736a2.cif
_cod_data_source_block shelx
_cod_depositor_comments 'Adding full bibliography for 7119217--7119220.cif.'
_cod_database_code 7119219
_shelx_shelxl_version_number 2014/7
_shelx_space_group_comment
;
The symmetry employed for this shelxl refinement is uniquely defined
by the following loop, which should always be used as a source of
symmetry information in preference to the above space-group names.
They are only intended as comments.
;

loop_
_space_group_symop_operation_xyz
'x, y, z'
'-x, y, -z+1/2'
'x+1/2, y+1/2, z'
'-x+1/2, y+1/2, -z+1/2'
'-x, -y, -z'
'x, -y, z-1/2'
'-x+1/2, -y+1/2, -z'
'x+1/2, -y+1/2, z-1/2'

loop_
_atom_site_label
_atom_site_type_symbol
_atom_site_fract_x
_atom_site_fract_y
_atom_site_fract_z
_atom_site_U_iso_or_equiv
_atom_site_adp_type
_atom_site_occupancy
_atom_site_site_symmetry_order
_atom_site_calc_flag
_atom_site_refinement_flags_posn
_atom_site_refinement_flags_adp
_atom_site_refinement_flags_occupancy
_atom_site_disorder_assembly
_atom_site_disorder_group
C1 C 0.57374(13) 0.4116(4) 0.4170(4) 0.0527(13) Uani 1 1 d . . . . .
C2 C 0.59741(14) 0.4969(4) 0.4287(4) 0.0533(13) Uani 1 1 d . . . . .
H2 H 0.6211 0.4801 0.4396 0.064 Uiso 1 1 calc R U . . .
C3 C 0.58670(14) 0.6074(5) 0.4247(5) 0.0648(15) Uani 1 1 d . . . . .
C4 C 0.55230(17) 0.6309(5) 0.4079(8) 0.108(3) Uani 1 1 d . . . . .
H4 H 0.5449 0.7062 0.4040 0.129 Uiso 1 1 calc R U . . .
C5 C 0.52822(18) 0.5455(5) 0.3965(8) 0.119(4) Uani 1 1 d . . . . .
H5 H 0.5045 0.5627 0.3852 0.143 Uiso 1 1 calc R U . . .
C6 C 0.53860(14) 0.4375(5) 0.4015(6) 0.0740(19) Uani 1 1 d . . . . .
C7 C 0.51901(14) 0.3348(4) 0.3900(5) 0.0652(17) Uani 1 1 d . . . . .
C8 C 0.48405(15) 0.3154(5) 0.3713(7) 0.089(2) Uani 1 1 d . . . . .
H8 H 0.4684 0.3758 0.3641 0.106 Uiso 1 1 calc R U . . .
C9 C 0.47244(14) 0.2076(5) 0.3631(6) 0.079(2) Uani 1 1 d . . . . .
H9 H 0.4485 0.1940 0.3519 0.095 Uiso 1 1 calc R U . . .
C10 C 0.49451(12) 0.1186(4) 0.3708(4) 0.0525(13) Uani 1 1 d . . . . .
C11 C 0.52985(12) 0.1384(4) 0.3901(4) 0.0503(12) Uani 1 1 d . . . . .
H11 H 0.5455 0.0778 0.3971 0.060 Uiso 1 1 calc R U . . .
C12 C 0.54178(12) 0.2456(4) 0.3989(4) 0.0496(12) Uani 1 1 d . . . . .
C13 C 0.57723(11) 0.2897(4) 0.4158(4) 0.0456(11) Uani 1 1 d . . . . .
C14 C 0.61214(15) 0.6989(4) 0.4351(4) 0.0558(13) Uani 1 1 d . . . . .
C15 C 0.64612(15) 0.6908(4) 0.4362(4) 0.0579(15) Uani 1 1 d . . . . .
H15 H 0.6577 0.6233 0.4299 0.070 Uiso 1 1 calc R U . . .
C16 C 0.66171(18) 0.7981(5) 0.4482(5) 0.0702(17) Uani 1 1 d . . . . .
H16 H 0.6854 0.8096 0.4518 0.084 Uiso 1 1 calc R U . . .
C17 C 0.64016(19) 0.8808(6) 0.4537(6) 0.083(2) Uani 1 1 d . . . . .
H17 H 0.6464 0.9572 0.4593 0.100 Uiso 1 1 calc R U . . .
C18 C 0.48165(13) 0.0039(5) 0.3594(4) 0.0551(13) Uani 1 1 d . . . . .
C19 C 0.49959(13) -0.0968(4) 0.3825(5) 0.0617(16) Uani 1 1 d . . . . .
H19 H 0.5233 -0.1041 0.4113 0.074 Uiso 1 1 calc R U . . .
C20 C 0.47564(19) -0.1871(6) 0.3548(7) 0.098(3) Uani 1 1 d . . . . .
H20 H 0.4823 -0.2630 0.3637 0.118 Uiso 1 1 calc R U . . .
C21 C 0.4449(2) -0.1577(6) 0.3174(7) 0.101(3) Uani 1 1 d . . . . .
H21 H 0.4268 -0.2089 0.2943 0.121 Uiso 1 1 calc R U . . .
C22 C 0.65017(11) 0.2810(4) 0.4481(4) 0.0411(11) Uani 1 1 d . . . . .
C23 C 0.66777(13) 0.3081(4) 0.5425(4) 0.0475(12) Uani 1 1 d . . . . .
C24 C 0.69645(13) 0.3742(5) 0.5535(4) 0.0535(13) Uani 1 1 d . . . . .
H24 H 0.7079 0.3944 0.6164 0.064 Uiso 1 1 calc R U . . .
C25 C 0.70991(11) 0.4139(4) 0.4792(4) 0.0516(13) Uani 1 1 d . . . . .
C26 C 0.69332(13) 0.3798(5) 0.3901(4) 0.0534(13) Uani 1 1 d . . . . .
H26 H 0.7024 0.4029 0.3380 0.064 Uiso 1 1 calc R U . . .
C27 C 0.66424(13) 0.3140(4) 0.3709(4) 0.0468(12) Uani 1 1 d . . . . .
C28 C 0.65781(15) 0.2690(5) 0.6344(4) 0.0626(15) Uani 1 1 d . . . . .
C29 C 0.6274(2) 0.3384(6) 0.6501(6) 0.087(2) Uani 1 1 d . . . . .
H29A H 0.6330 0.4177 0.6499 0.130 Uiso 1 1 calc R U . . .
H29B H 0.6072 0.3230 0.5990 0.130 Uiso 1 1 calc R U . . .
H29C H 0.6225 0.3186 0.7115 0.130 Uiso 1 1 calc R U . . .
C30 C 0.6501(2) 0.1449(6) 0.6342(5) 0.087(2) Uani 1 1 d . . . . .
H30A H 0.6699 0.1029 0.6241 0.130 Uiso 1 1 calc R U . . .
H30B H 0.6454 0.1238 0.6955 0.130 Uiso 1 1 calc R U . . .
H30C H 0.6301 0.1282 0.5830 0.130 Uiso 1 1 calc R U . . .
C31 C 0.6874(2) 0.2865(9) 0.7226(5) 0.112(3) Uani 1 1 d . . . . .
H31A H 0.6939 0.3653 0.7276 0.168 Uiso 1 1 calc R U . . .
H31B H 0.6800 0.2637 0.7798 0.168 Uiso 1 1 calc R U . . .
H31C H 0.7072 0.2415 0.7163 0.168 Uiso 1 1 calc R U . . .
C32 C 0.74282(14) 0.4839(5) 0.4989(5) 0.0626(16) Uani 1 1 d . . . . .
C33 C 0.7719(3) 0.4169(15) 0.5525(19) 0.101(8) Uani 0.66(4) 1 d . U P A 1
H33A H 0.7756 0.3528 0.5141 0.151 Uiso 0.66(4) 1 calc R U P A 1
H33B H 0.7927 0.4630 0.5670 0.151 Uiso 0.66(4) 1 calc R U P A 1
H33C H 0.7668 0.3907 0.6120 0.151 Uiso 0.66(4) 1 calc R U P A 1
C34 C 0.7388(5) 0.5810(17) 0.563(2) 0.127(10) Uani 0.66(4) 1 d . U P A 1
H34A H 0.7198 0.6282 0.5304 0.190 Uiso 0.66(4) 1 calc R U P A 1
H34B H 0.7342 0.5526 0.6222 0.190 Uiso 0.66(4) 1 calc R U P A 1
H34C H 0.7600 0.6249 0.5772 0.190 Uiso 0.66(4) 1 calc R U P A 1
C35 C 0.7517(6) 0.526(3) 0.4071(13) 0.163(14) Uani 0.66(4) 1 d . U P A 1
H35A H 0.7326 0.5705 0.3708 0.245 Uiso 0.66(4) 1 calc R U P A 1
H35B H 0.7724 0.5720 0.4233 0.245 Uiso 0.66(4) 1 calc R U P A 1
H35C H 0.7557 0.4622 0.3688 0.245 Uiso 0.66(4) 1 calc R U P A 1
C33A C 0.7704(7) 0.419(3) 0.477(5) 0.117(19) Uani 0.34(4) 1 d . U P A 2
H33D H 0.7725 0.3480 0.5123 0.176 Uiso 0.34(4) 1 calc R U P A 2
H33E H 0.7655 0.4034 0.4088 0.176 Uiso 0.34(4) 1 calc R U P A 2
H33F H 0.7920 0.4601 0.4961 0.176 Uiso 0.34(4) 1 calc R U P A 2
C34A C 0.7576(11) 0.506(5) 0.614(3) 0.13(2) Uani 0.34(4) 1 d . U P A 2
H34D H 0.7621 0.4348 0.6476 0.197 Uiso 0.34(4) 1 calc R U P A 2
H34E H 0.7788 0.5495 0.6246 0.197 Uiso 0.34(4) 1 calc R U P A 2
H34F H 0.7405 0.5479 0.6391 0.197 Uiso 0.34(4) 1 calc R U P A 2
C35A C 0.7368(7) 0.585(3) 0.455(4) 0.14(3) Uani 0.34(4) 1 d . U P A 2
H35D H 0.7177 0.6223 0.4745 0.210 Uiso 0.34(4) 1 calc R U P A 2
H35E H 0.7574 0.6318 0.4731 0.210 Uiso 0.34(4) 1 calc R U P A 2
H35F H 0.7310 0.5751 0.3858 0.210 Uiso 0.34(4) 1 calc R U P A 2
C36 C 0.64988(15) 0.2789(5) 0.2654(4) 0.0631(15) Uani 1 1 d . . . . .
C37 C 0.6444(2) 0.1535(6) 0.2558(5) 0.087(2) Uani 1 1 d . . . . .
H37A H 0.6290 0.1296 0.2959 0.131 Uiso 1 1 calc R U . . .
H37B H 0.6341 0.1349 0.1893 0.131 Uiso 1 1 calc R U . . .
H37C H 0.6664 0.1153 0.2762 0.131 Uiso 1 1 calc R U . . .
C38 C 0.61538(17) 0.3405(6) 0.2251(5) 0.0760(19) Uani 1 1 d . . . . .
H38A H 0.5991 0.3224 0.2639 0.114 Uiso 1 1 calc R U . . .
H38B H 0.6194 0.4211 0.2267 0.114 Uiso 1 1 calc R U . . .
H38C H 0.6060 0.3168 0.1593 0.114 Uiso 1 1 calc R U . . .
C39 C 0.6737(2) 0.3108(9) 0.2023(5) 0.104(3) Uani 1 1 d . . . . .
H39A H 0.6779 0.3912 0.2065 0.157 Uiso 1 1 calc R U . . .
H39B H 0.6955 0.2710 0.2231 0.157 Uiso 1 1 calc R U . . .
H39C H 0.6631 0.2906 0.1363 0.157 Uiso 1 1 calc R U . . .
P1 P 0.61004(3) 0.20018(10) 0.42760(11) 0.0499(4) Uani 1 1 d . . . . .
S1 S 0.60077(5) 0.83321(14) 0.4496(2) 0.0990(8) Uani 1 1 d . . . . .
S2 S 0.43988(5) -0.0227(2) 0.3135(3) 0.1560(16) Uani 1 1 d . . . . .

loop_
_atom_site_aniso_label
_atom_site_aniso_U_11
_atom_site_aniso_U_22
_atom_site_aniso_U_33
_atom_site_aniso_U_23
_atom_site_aniso_U_13
_atom_site_aniso_U_12
C1 0.044(3) 0.038(3) 0.076(4) 0.003(3) 0.013(3) 0.001(2)
C2 0.050(3) 0.032(3) 0.076(4) -0.001(2) 0.012(3) -0.003(2)
C3 0.051(3) 0.043(3) 0.095(4) 0.004(3) 0.006(3) -0.002(2)
C4 0.059(4) 0.034(3) 0.220(10) 0.006(5) 0.012(5) 0.005(3)
C5 0.050(4) 0.043(4) 0.253(12) 0.004(5) 0.013(5) 0.002(3)
C6 0.044(3) 0.039(3) 0.135(6) 0.002(3) 0.011(3) -0.001(2)
C7 0.040(3) 0.040(3) 0.110(5) 0.007(3) 0.008(3) 0.000(2)
C8 0.042(3) 0.047(4) 0.167(8) 0.003(4) 0.007(4) 0.003(3)
C9 0.036(3) 0.060(4) 0.140(6) 0.012(4) 0.013(3) -0.002(3)
C10 0.039(3) 0.045(3) 0.069(3) 0.005(3) 0.005(2) -0.006(2)
C11 0.037(2) 0.043(3) 0.070(3) 0.003(2) 0.009(2) 0.000(2)
C12 0.036(2) 0.043(3) 0.067(3) 0.002(3) 0.006(2) -0.002(2)
C13 0.034(2) 0.037(3) 0.065(3) -0.004(2) 0.010(2) -0.0078(19)
C14 0.066(3) 0.030(2) 0.067(3) 0.002(2) 0.005(3) -0.002(2)
C15 0.069(4) 0.036(3) 0.074(4) -0.012(3) 0.026(3) -0.024(2)
C16 0.077(4) 0.057(4) 0.083(4) -0.011(3) 0.029(3) -0.027(3)
C17 0.101(5) 0.044(3) 0.099(5) 0.000(4) 0.010(4) -0.018(4)
C18 0.045(3) 0.053(3) 0.067(3) 0.002(3) 0.013(3) -0.015(2)
C19 0.036(2) 0.029(2) 0.111(5) 0.000(3) -0.002(3) -0.008(2)
C20 0.071(5) 0.049(4) 0.170(8) -0.003(5) 0.018(5) -0.011(3)
C21 0.067(4) 0.078(5) 0.154(8) -0.008(5) 0.018(5) -0.041(4)
C22 0.032(2) 0.030(2) 0.059(3) -0.003(2) 0.005(2) -0.0020(17)
C23 0.047(3) 0.039(3) 0.057(3) -0.002(2) 0.011(2) -0.002(2)
C24 0.049(3) 0.052(3) 0.056(3) -0.007(3) 0.005(2) -0.013(2)
C25 0.034(2) 0.044(3) 0.071(4) -0.005(3) 0.001(2) -0.006(2)
C26 0.050(3) 0.051(3) 0.062(3) 0.005(3) 0.017(3) -0.010(2)
C27 0.044(3) 0.043(3) 0.052(3) 0.003(2) 0.008(2) -0.003(2)
C28 0.065(4) 0.064(4) 0.059(3) -0.001(3) 0.016(3) -0.011(3)
C29 0.104(6) 0.079(5) 0.094(5) -0.024(4) 0.058(5) -0.016(4)
C30 0.121(6) 0.061(4) 0.083(5) 0.016(4) 0.034(4) -0.009(4)
C31 0.106(6) 0.155(9) 0.066(5) 0.014(5) 0.001(4) -0.046(6)
C32 0.043(3) 0.056(3) 0.085(4) -0.002(3) 0.007(3) -0.016(3)
C33 0.039(6) 0.089(10) 0.156(18) 0.027(13) -0.016(9) -0.015(6)
C34 0.080(11) 0.085(12) 0.22(3) -0.063(16) 0.048(15) -0.049(10)
C35 0.099(15) 0.29(3) 0.096(11) 0.069(15) 0.005(9) -0.11(2)
C33A 0.031(11) 0.09(2) 0.23(5) -0.02(3) 0.03(2) -0.030(12)
C34A 0.10(2) 0.17(4) 0.14(3) -0.08(3) 0.05(2) -0.09(3)
C35A 0.059(16) 0.08(2) 0.24(6) 0.07(3) -0.04(2) -0.061(15)
C36 0.063(3) 0.068(4) 0.055(3) -0.008(3) 0.007(3) -0.015(3)
C37 0.109(6) 0.069(4) 0.079(5) -0.026(4) 0.013(4) -0.012(4)
C38 0.074(4) 0.086(5) 0.059(4) 0.012(3) -0.002(3) -0.009(3)
C39 0.111(6) 0.150(8) 0.058(4) -0.020(4) 0.032(4) -0.047(6)
P1 0.0348(6) 0.0321(6) 0.0812(10) -0.0022(6) 0.0098(6) -0.0050(5)
S1 0.0784(12) 0.0429(9) 0.167(2) -0.0060(11) 0.0099(13) 0.0000(8)
S2 0.0559(11) 0.0845(16) 0.303(5) 0.012(2) -0.0075(18) -0.0211(10)

loop_
_atom_type_symbol
_atom_type_description
_atom_type_scat_dispersion_real
_atom_type_scat_dispersion_imag
_atom_type_scat_source
C C 0.0033 0.0016 'International Tables Vol C Tables 4.2.6.8 and 6.1.1.4'
H H 0.0000 0.0000 'International Tables Vol C Tables 4.2.6.8 and 6.1.1.4'
P P 0.1023 0.0942 'International Tables Vol C Tables 4.2.6.8 and 6.1.1.4'
S S 0.1246 0.1234 'International Tables Vol C Tables 4.2.6.8 and 6.1.1.4'

loop_
_geom_angle_atom_site_label_1
_geom_angle_atom_site_label_2
_geom_angle_atom_site_label_3
_geom_angle
C2 C1 C6 119.3(5)
C2 C1 C13 132.5(5)
C6 C1 C13 108.2(4)
C1 C2 C3 120.4(5)
C1 C2 H2 119.8
C3 C2 H2 119.8
C4 C3 C2 119.4(5)
C4 C3 C14 120.4(5)
C2 C3 C14 120.2(5)
C3 C4 C5 120.7(6)
C3 C4 H4 119.6
C5 C4 H4 119.6
C6 C5 C4 120.1(6)
C6 C5 H5 120.0
C4 C5 H5 120.0
C5 C6 C1 120.1(5)
C5 C6 C7 130.8(5)
C1 C6 C7 109.0(5)
C8 C7 C12 120.0(5)
C8 C7 C6 131.5(5)
C12 C7 C6 108.5(5)
C9 C8 C7 118.9(6)
C9 C8 H8 120.5
C7 C8 H8 120.5
C8 C9 C10 121.8(5)
C8 C9 H9 119.1
C10 C9 H9 119.1
C9 C10 C11 119.1(5)
C9 C10 C18 121.1(5)
C11 C10 C18 119.7(5)
C12 C11 C10 119.6(5)
C12 C11 H11 120.2
C10 C11 H11 120.2
C11 C12 C7 120.4(5)
C11 C12 C13 130.7(5)
C7 C12 C13 108.9(4)
C1 C13 C12 105.5(4)
C1 C13 P1 135.3(3)
C12 C13 P1 119.2(4)
C15 C14 C3 127.7(5)
C15 C14 S1 111.2(4)
C3 C14 S1 121.1(4)
C14 C15 C16 110.3(6)
C14 C15 H15 124.9
C16 C15 H15 124.9
C17 C16 C15 114.1(6)
C17 C16 H16 122.9
C15 C16 H16 122.9
C16 C17 S1 111.4(5)
C16 C17 H17 124.3
S1 C17 H17 124.3
C19 C18 C10 129.3(5)
C19 C18 S2 109.7(4)
C10 C18 S2 121.0(4)
C18 C19 C20 108.0(5)
C18 C19 H19 126.0
C20 C19 H19 126.0
C21 C20 C19 115.3(7)
C21 C20 H20 122.4
C19 C20 H20 122.4
C20 C21 S2 112.8(5)
C20 C21 H21 123.6
S2 C21 H21 123.6
C27 C22 C23 119.4(4)
C27 C22 P1 120.8(4)
C23 C22 P1 119.7(4)
C24 C23 C22 117.3(5)
C24 C23 C28 116.8(5)
C22 C23 C28 125.9(4)
C23 C24 C25 124.8(5)
C23 C24 H24 117.6
C25 C24 H24 117.6
C26 C25 C24 115.6(4)
C26 C25 C32 123.3(5)
C24 C25 C32 120.9(5)
C25 C26 C27 124.3(5)
C25 C26 H26 117.8
C27 C26 H26 117.8
C26 C27 C22 118.2(5)
C26 C27 C36 117.1(5)
C22 C27 C36 124.7(4)
C30 C28 C29 111.3(5)
C30 C28 C31 104.6(6)
C29 C28 C31 106.9(6)
C30 C28 C23 112.8(5)
C29 C28 C23 109.6(5)
C31 C28 C23 111.4(5)
C28 C29 H29A 109.5
C28 C29 H29B 109.5
H29A C29 H29B 109.5
C28 C29 H29C 109.5
H29A C29 H29C 109.5
H29B C29 H29C 109.5
C28 C30 H30A 109.5
C28 C30 H30B 109.5
H30A C30 H30B 109.5
C28 C30 H30C 109.5
H30A C30 H30C 109.5
H30B C30 H30C 109.5
C28 C31 H31A 109.5
C28 C31 H31B 109.5
H31A C31 H31B 109.5
C28 C31 H31C 109.5
H31A C31 H31C 109.5
H31B C31 H31C 109.5
C35A C32 C33A 116(3)
C33 C32 C34 106.2(13)
C35A C32 C25 110.5(10)
C33A C32 C25 109.4(11)
C33 C32 C25 109.9(7)
C34 C32 C25 109.0(7)
C33 C32 C35 108.6(12)
C34 C32 C35 110.5(13)
C25 C32 C35 112.4(8)
C35A C32 C34A 108(2)
C33A C32 C34A 101(2)
C25 C32 C34A 111.5(10)
C32 C33 H33A 109.5
C32 C33 H33B 109.5
H33A C33 H33B 109.5
C32 C33 H33C 109.5
H33A C33 H33C 109.5
H33B C33 H33C 109.5
C32 C34 H34A 109.5
C32 C34 H34B 109.5
H34A C34 H34B 109.5
C32 C34 H34C 109.5
H34A C34 H34C 109.5
H34B C34 H34C 109.5
C32 C35 H35A 109.5
C32 C35 H35B 109.5
H35A C35 H35B 109.5
C32 C35 H35C 109.5
H35A C35 H35C 109.5
H35B C35 H35C 109.5
C32 C33A H33D 109.5
C32 C33A H33E 109.5
H33D C33A H33E 109.5
C32 C33A H33F 109.5
H33D C33A H33F 109.5
H33E C33A H33F 109.5
C32 C34A H34D 109.5
C32 C34A H34E 109.5
H34D C34A H34E 109.5
C32 C34A H34F 109.5
H34D C34A H34F 109.5
H34E C34A H34F 109.5
C32 C35A H35D 109.5
C32 C35A H35E 109.5
H35D C35A H35E 109.5
C32 C35A H35F 109.5
H35D C35A H35F 109.5
H35E C35A H35F 109.5
C39 C36 C37 107.0(6)
C39 C36 C27 112.3(5)
C37 C36 C27 111.7(5)
C39 C36 C38 106.5(6)
C37 C36 C38 109.7(5)
C27 C36 C38 109.4(5)
C36 C37 H37A 109.5
C36 C37 H37B 109.5
H37A C37 H37B 109.5
C36 C37 H37C 109.5
H37A C37 H37C 109.5
H37B C37 H37C 109.5
C36 C38 H38A 109.5
C36 C38 H38B 109.5
H38A C38 H38B 109.5
C36 C38 H38C 109.5
H38A C38 H38C 109.5
H38B C38 H38C 109.5
C36 C39 H39A 109.5
C36 C39 H39B 109.5
H39A C39 H39B 109.5
C36 C39 H39C 109.5
H39A C39 H39C 109.5
H39B C39 H39C 109.5
C13 P1 C22 108.4(2)
C17 S1 C14 92.9(3)
C21 S2 C18 94.1(4)

loop_
_geom_bond_atom_site_label_1
_geom_bond_atom_site_label_2
_geom_bond_distance
C1 C2 1.380(7)
C1 C6 1.410(7)
C1 C13 1.471(7)
C2 C3 1.392(7)
C2 H2 0.9500
C3 C4 1.374(9)
C3 C14 1.483(7)
C4 C5 1.392(9)
C4 H4 0.9500
C5 C6 1.358(8)
C5 H5 0.9500
C6 C7 1.451(8)
C7 C8 1.385(8)
C7 C12 1.394(7)
C8 C9 1.371(9)
C8 H8 0.9500
C9 C10 1.376(8)
C9 H9 0.9500
C10 C11 1.400(7)
C10 C18 1.465(7)
C11 C12 1.369(7)
C11 H11 0.9500
C12 C13 1.484(6)
C13 P1 1.677(5)
C14 C15 1.363(8)
C14 S1 1.702(5)
C15 C16 1.425(8)
C15 H15 0.9500
C16 C17 1.331(10)
C16 H16 0.9500
C17 S1 1.669(7)
C17 H17 0.9500
C18 C19 1.408(7)
C18 S2 1.684(5)
C19 C20 1.442(8)
C19 H19 0.9500
C20 C21 1.277(11)
C20 H20 0.9500
C21 S2 1.632(8)
C21 H21 0.9500
C22 C27 1.418(7)
C22 C23 1.422(7)
C22 P1 1.844(4)
C23 C24 1.377(7)
C23 C28 1.546(8)
C24 C25 1.393(7)
C24 H24 0.9500
C25 C26 1.367(7)
C25 C32 1.535(7)
C26 C27 1.383(7)
C26 H26 0.9500
C27 C36 1.557(8)
C28 C30 1.521(9)
C28 C29 1.538(9)
C28 C31 1.541(9)
C29 H29A 0.9800
C29 H29B 0.9800
C29 H29C 0.9800
C30 H30A 0.9800
C30 H30B 0.9800
C30 H30C 0.9800
C31 H31A 0.9800
C31 H31B 0.9800
C31 H31C 0.9800
C32 C35A 1.37(3)
C32 C33A 1.45(3)
C32 C33 1.480(15)
C32 C34 1.519(17)
C32 C35 1.536(16)
C32 C34A 1.66(4)
C33 H33A 0.9800
C33 H33B 0.9800
C33 H33C 0.9800
C34 H34A 0.9800
C34 H34B 0.9800
C34 H34C 0.9800
C35 H35A 0.9800
C35 H35B 0.9800
C35 H35C 0.9800
C33A H33D 0.9800
C33A H33E 0.9800
C33A H33F 0.9800
C34A H34D 0.9800
C34A H34E 0.9800
C34A H34F 0.9800
C35A H35D 0.9800
C35A H35E 0.9800
C35A H35F 0.9800
C36 C39 1.515(9)
C36 C37 1.524(9)
C36 C38 1.558(9)
C37 H37A 0.9800
C37 H37B 0.9800
C37 H37C 0.9800
C38 H38A 0.9800
C38 H38B 0.9800
C38 H38C 0.9800
C39 H39A 0.9800
C39 H39B 0.9800
C39 H39C 0.9800
